data_7719002
loop_
_publ_author_name
'Wu, Xiao-Jun'
'Guo, Hong-Yao'
'Lin, Wei-Quan'
'Meng, Yan'
'Leng, Ji-Dong'

_publ_section_title
;
 Six-coordinate lanthanide complexes based on bidentate phosphine oxide
 ligands: synthesis, structure and magnetic properties
;
_journal_issue 19
_journal_name_full 'Dalton Transactions'
_journal_page_first 7819
_journal_page_last 7827
_journal_paper_doi 10.1039/D5DT00422E
_journal_volume 54
_journal_year 2025
_chemical_formula_moiety 'C50 H44 Cl2 O4 P4 Yb, C4 H8 O, Cl'
_chemical_formula_sum 'C54 H52 Cl3 O5 P4 Yb'
_chemical_formula_weight 1184.22
_space_group_crystal_system orthorhombic
_space_group_IT_number 61
_space_group_name_Hall '-P 2ac 2ab'
_space_group_name_H-M_alt 'P b c a'
_atom_sites_solution_hydrogens geom
_atom_sites_solution_primary dual
_audit_creation_date 2025-04-09
_audit_creation_method
;
Olex2 1.5
(compiled 2024.02.16 svn.r378c4104 for OlexSys, GUI svn.r6928)
;
_audit_update_record
;
2025-04-09 deposited with the CCDC.	2025-04-16 downloaded from the CCDC.
;
_cell_angle_alpha 90
_cell_angle_beta 90
_cell_angle_gamma 90
_cell_formula_units_Z 8
_cell_length_a 20.9276(3)
_cell_length_b 21.7519(3)
_cell_length_c 22.4546(3)
_cell_measurement_reflns_used 9718
_cell_measurement_temperature 100.00(12)
_cell_measurement_theta_max 69.9810
_cell_measurement_theta_min 3.5300
_cell_volume 10221.7(2)
_computing_cell_refinement 'CrysAlisPro 1.171.43.144a (Rigaku OD, 2024)'
_computing_data_collection 'CrysAlisPro 1.171.43.144a (Rigaku OD, 2024)'
_computing_data_reduction 'CrysAlisPro 1.171.43.144a (Rigaku OD, 2024)'
_computing_molecular_graphics 'Olex2 1.5 (Dolomanov et al., 2009)'
_computing_publication_material 'Olex2 1.5 (Dolomanov et al., 2009)'
_computing_structure_refinement 'SHELXL 2017/1 (Sheldrick, 2015)'
_computing_structure_solution 'XT  (Sheldrick, 2015)'
_diffrn_ambient_environment N~2~
_diffrn_ambient_temperature 100.00(12)
_diffrn_detector 'Hybrid Pixel Array Detector'
_diffrn_detector_area_resol_mean 10.0000
_diffrn_detector_type HyPix
_diffrn_measured_fraction_theta_full 0.998
_diffrn_measured_fraction_theta_max 0.985
_diffrn_measurement_details
;
List of Runs (angles in degrees, time in seconds):

  # Type    Start    End  Width  t~exp~   \w     \q     \k     \f   Frames
#--------------------------------------------------------------------------
  1  \w     73.00 118.00   0.50    2.50    --   40.39-158.00  36.00   90
  2  \w     35.00  62.00   0.50    2.50    --   40.39-158.00  36.00   54
  3  \w   -146.00 -99.00   0.50   12.50    --  -95.00 -57.00  63.00   94
  4  \w    -55.00 -23.00   0.50   12.50    --  -95.00  64.00  38.00   64
  5  \w     25.00  65.00   0.50   12.50    --   99.00 -57.00  63.00   80
  6  \w     29.00  55.00   0.50   12.50    --   99.00 -64.00 -97.00   52
  7  \w     92.00 154.00   0.50   12.50    --   99.00 118.00 -83.00  124
  8  \w    -13.00  42.00   0.50    2.50    --  -40.39  19.00 -90.00  110
  9  \w   -105.00 -56.00   0.50    2.50    --  -40.39-158.00  36.00   98
 10  \w     45.00 106.00   0.50   12.50    --   99.00 -94.00-180.00  122
 11  \w     58.00 100.00   0.50   12.50    --   99.00-125.00  90.00   84
 12  \w     20.00  99.00   0.50   12.50    --   99.00 -94.00-150.00  158
 13  \w     21.00  53.00   0.50   12.50    --   99.00 -45.00 -30.00   64
 14  \w     28.00  53.00   0.50   12.50    --   99.00-125.00  90.00   50
 15  \w     22.00  47.00   0.50   12.50    --   99.00 -45.00  60.00   50
 16  \w     29.00  71.00   0.50   12.50    --   99.00 -61.00 -60.00   84
 17  \w     28.00  53.00   0.50   12.50    --   99.00 -45.00 -90.00   50
;
_diffrn_measurement_device 'four-circle diffractometer'
_diffrn_measurement_device_type 'XtaLAB Synergy R, DW system, HyPix'
_diffrn_measurement_method '\w scans'
_diffrn_orient_matrix_type 'CrysAlisPro convention (1999,Acta A55,543-557)'
_diffrn_orient_matrix_UB_11 -0.0351009000
_diffrn_orient_matrix_UB_12 0.0461630000
_diffrn_orient_matrix_UB_13 -0.0405187000
_diffrn_orient_matrix_UB_21 0.0358559000
_diffrn_orient_matrix_UB_22 -0.0257609000
_diffrn_orient_matrix_UB_23 -0.0544815000
_diffrn_orient_matrix_UB_31 -0.0538699000
_diffrn_orient_matrix_UB_32 -0.0471262000
_diffrn_orient_matrix_UB_33 -0.0098502000
_diffrn_radiation_monochromator mirror
_diffrn_radiation_probe x-ray
_diffrn_radiation_type 'Cu K\a'
_diffrn_radiation_wavelength 1.54184
_diffrn_reflns_av_R_equivalents 0.0965
_diffrn_reflns_av_unetI/netI 0.0787
_diffrn_reflns_Laue_measured_fraction_full 0.998
_diffrn_reflns_Laue_measured_fraction_max 0.985
_diffrn_reflns_limit_h_max 22
_diffrn_reflns_limit_h_min -25
_diffrn_reflns_limit_k_max 17
_diffrn_reflns_limit_k_min -26
_diffrn_reflns_limit_l_max 26
_diffrn_reflns_limit_l_min -27
_diffrn_reflns_number 40735
_diffrn_reflns_point_group_measured_fraction_full 0.998
_diffrn_reflns_point_group_measured_fraction_max 0.985
_diffrn_reflns_theta_full 67.684
_diffrn_reflns_theta_max 70.525
_diffrn_reflns_theta_min 3.530
_diffrn_source 'Rotating-anode X-ray tube'
_diffrn_source_type 'Rigaku (Cu) X-ray Source'
_exptl_absorpt_coefficient_mu 6.390
_exptl_absorpt_correction_T_max 1.00000
_exptl_absorpt_correction_T_min 0.33251
_exptl_absorpt_correction_type multi-scan
_exptl_absorpt_process_details
;
CrysAlisPro 1.171.43.144a (Rigaku Oxford Diffraction, 2024)
Empirical absorption correction using spherical harmonics,
implemented in SCALE3 ABSPACK scaling algorithm.
;
_exptl_crystal_colour 'clear light colourless'
_exptl_crystal_density_diffrn 1.539
_exptl_crystal_description block
_exptl_crystal_F_000 4776
_exptl_crystal_preparation 'Magnetic properties'
_exptl_crystal_size_max 0.03
_exptl_crystal_size_mid 0.03
_exptl_crystal_size_min 0.02
_refine_diff_density_max 2.510
_refine_diff_density_min -1.217
_refine_diff_density_rms 0.160
_refine_ls_extinction_method none
_refine_ls_goodness_of_fit_ref 1.026
_refine_ls_hydrogen_treatment constr
_refine_ls_matrix_type full
_refine_ls_number_parameters 650
_refine_ls_number_reflns 9639
_refine_ls_number_restraints 22
_refine_ls_restrained_S_all 1.025
_refine_ls_R_factor_all 0.0751
_refine_ls_R_factor_gt 0.0580
_refine_ls_shift/su_max 0.002
_refine_ls_shift/su_mean 0.000
_refine_ls_structure_factor_coef Fsqd
_refine_ls_weighting_details 'w=1/[\s^2^(Fo^2^)+(0.0872P)^2^+3.0514P] where P=(Fo^2^+2Fc^2^)/3'
_refine_ls_weighting_scheme calc
_refine_ls_wR_factor_gt 0.1375
_refine_ls_wR_factor_ref 0.1484
_reflns_Friedel_coverage 0.000
_reflns_number_gt 7605
_reflns_number_total 9639
_reflns_threshold_expression 'I > 2\s(I)'
_cod_data_source_file d5dt00422e2.cif
_cod_data_source_block yb
_cod_original_cell_volume 10221.7(3)
_cod_database_code 7719002
_shelx_shelxl_version_number 2017/1
_chemical_oxdiff_formula YbCl3P4O5C54H52
_chemical_oxdiff_usercomment 'Yb Cl P O C H'
_shelx_space_group_comment
;
The symmetry employed for this shelxl refinement is uniquely defined
by the following loop, which should always be used as a source of
symmetry information in preference to the above space-group names.
They are only intended as comments.
;
_shelx_estimated_absorpt_t_max 0.883
_shelx_estimated_absorpt_t_min 0.831
_olex2_refinement_description
;
1. Fixed Uiso
 At 1.2 times of:
  All C(H) groups, All C(H,H) groups
2. Restrained distances
 C63-C67 = C66-C65
 1.54 with sigma of 0.01
 C63A-C67A = C66A-C65A
 1.54 with sigma of 0.01
3. Uiso/Uaniso restraints and constraints
Uanis(C63A) \\sim Ueq, Uanis(C66A) \\sim Ueq: with sigma of 0.01 and sigma for
terminal atoms of 0.02
Uanis(C65A) \\sim Ueq: with sigma of 0.001 and sigma for terminal atoms of 0.002
4. Others
 Sof(O64A)=Sof(C63A)=Sof(H63C)=Sof(H63D)=Sof(C65A)=Sof(H65C)=Sof(H65D)=
 Sof(C66A)=Sof(H66C)=Sof(H66D)=Sof(C67A)=Sof(H67C)=Sof(H67D)=1-FVAR(1)
 Sof(O64)=Sof(C63)=Sof(H63A)=Sof(H63B)=Sof(C65)=Sof(H65A)=Sof(H65B)=Sof(C66)=
 Sof(H66A)=Sof(H66B)=Sof(C67)=Sof(H67A)=Sof(H67B)=FVAR(1)
5.a Secondary CH2 refined with riding coordinates:
 C4(H4A,H4B), C45(H45A,H45B), C63(H63A,H63B), C65(H65A,H65B), C66(H66A,H66B),
 C67(H67A,H67B), C63A(H63C,H63D), C65A(H65C,H65D), C66A(H66C,H66D), C67A(H67C,
 H67D)
5.b Aromatic/amide H refined with riding coordinates:
 C8(H8), C9(H9), C10(H10), C11(H11), C12(H12), C14(H14), C15(H15), C16(H16),
 C17(H17), C18(H18), C20(H20), C21(H21), C22(H22), C23(H23), C24(H24), C26(H26),
  C27(H27), C28(H28), C29(H29), C30(H30), C34(H34), C35(H35), C36(H36),
 C37(H37), C38(H38), C40(H40), C41(H41), C42(H42), C43(H43), C44(H44), C49(H49),
  C50(H50), C51(H51), C52(H52), C53(H53), C55(H55), C56(H56), C57(H57),
 C58(H58), C59(H59)
;
_olex2_submission_special_instructions 'No special instructions were received'
_oxdiff_exptl_absorpt_empirical_details
;
Empirical correction (ABSPACK) includes:
- Absorption correction using spherical harmonics
- Frame scaling
;
_oxdiff_exptl_absorpt_empirical_full_max 2.645
_oxdiff_exptl_absorpt_empirical_full_min 0.396

loop_
_space_group_symop_operation_xyz
'x, y, z'
'-x+1/2, -y, z+1/2'
'x+1/2, -y+1/2, -z'
'-x, y+1/2, -z+1/2'
'-x, -y, -z'
'x-1/2, y, -z-1/2'
'-x-1/2, y-1/2, z'
'x, -y-1/2, z-1/2'

loop_
_atom_site_label
_atom_site_type_symbol
_atom_site_fract_x
_atom_site_fract_y
_atom_site_fract_z
_atom_site_U_iso_or_equiv
_atom_site_adp_type
_atom_site_occupancy
_atom_site_site_symmetry_order
_atom_site_calc_flag
_atom_site_refinement_flags_posn
_atom_site_refinement_flags_adp
_atom_site_refinement_flags_occupancy
_atom_site_disorder_assembly
_atom_site_disorder_group
Yb1 Yb 0.53988(2) 0.35523(2) 0.60832(2) 0.02220(11) Uani 1 1 d . . . . .
Cl60 Cl 0.49775(6) 0.33007(6) 0.50592(6) 0.0343(3) Uani 1 1 d . . . . .
Cl61 Cl 0.47918(7) 0.27071(6) 0.66425(6) 0.0387(3) Uani 1 1 d . . . . .
P3 P 0.70366(6) 0.32326(6) 0.61321(6) 0.0234(3) Uani 1 1 d . . . . .
P5 P 0.66789(6) 0.44927(5) 0.56963(5) 0.0214(3) Uani 1 1 d . . . . .
P32 P 0.53723(6) 0.40537(6) 0.75546(6) 0.0226(3) Uani 1 1 d . . . . .
P46 P 0.42959(6) 0.44954(6) 0.67703(5) 0.0229(3) Uani 1 1 d . . . . .
O2 O 0.63435(17) 0.30687(16) 0.60339(16) 0.0262(7) Uani 1 1 d . . . . .
O6 O 0.59845(16) 0.43267(15) 0.57283(15) 0.0248(7) Uani 1 1 d . . . . .
O31 O 0.57319(16) 0.38921(16) 0.69929(15) 0.0254(7) Uani 1 1 d . . . . .
O47 O 0.46610(17) 0.42601(16) 0.62361(16) 0.0272(8) Uani 1 1 d . . . . .
C4 C 0.7142(2) 0.4054(2) 0.6224(2) 0.0236(10) Uani 1 1 d . . . . .
H4A H 0.701468 0.417163 0.663334 0.028 Uiso 1 1 calc R U . . .
H4B H 0.760028 0.415665 0.617518 0.028 Uiso 1 1 calc R U . . .
C7 C 0.6998(3) 0.4346(2) 0.4966(2) 0.0257(10) Uani 1 1 d . . . . .
C8 C 0.6591(3) 0.4130(2) 0.4523(2) 0.0272(11) Uani 1 1 d . . . . .
H8 H 0.615044 0.406533 0.460136 0.033 Uiso 1 1 calc R U . . .
C9 C 0.6848(3) 0.4011(3) 0.3960(2) 0.0324(12) Uani 1 1 d . . . . .
H9 H 0.658002 0.386392 0.365031 0.039 Uiso 1 1 calc R U . . .
C10 C 0.7489(3) 0.4107(3) 0.3852(2) 0.0327(12) Uani 1 1 d . . . . .
H10 H 0.765657 0.403464 0.346516 0.039 Uiso 1 1 calc R U . . .
C11 C 0.7891(3) 0.4308(3) 0.4301(3) 0.0369(13) Uani 1 1 d . . . . .
H11 H 0.833346 0.436173 0.422368 0.044 Uiso 1 1 calc R U . . .
C12 C 0.7651(3) 0.4432(3) 0.4861(2) 0.0304(11) Uani 1 1 d . . . . .
H12 H 0.792425 0.457221 0.517041 0.036 Uiso 1 1 calc R U . . .
C13 C 0.6795(2) 0.5288(2) 0.5880(2) 0.0247(10) Uani 1 1 d . . . . .
C14 C 0.6357(3) 0.5710(2) 0.5659(2) 0.0300(11) Uani 1 1 d . . . . .
H14 H 0.601136 0.557592 0.541721 0.036 Uiso 1 1 calc R U . . .
C15 C 0.6428(3) 0.6327(2) 0.5795(3) 0.0347(12) Uani 1 1 d . . . . .
H15 H 0.613170 0.661862 0.564324 0.042 Uiso 1 1 calc R U . . .
C16 C 0.6929(3) 0.6520(3) 0.6150(3) 0.0357(13) Uani 1 1 d . . . . .
H16 H 0.696969 0.694236 0.625116 0.043 Uiso 1 1 calc R U . . .
C17 C 0.7365(3) 0.6103(3) 0.6357(3) 0.0419(14) Uani 1 1 d . . . . .
H17 H 0.771078 0.623981 0.659629 0.050 Uiso 1 1 calc R U . . .
C18 C 0.7310(3) 0.5482(3) 0.6221(3) 0.0357(13) Uani 1 1 d . . . . .
H18 H 0.761840 0.519558 0.635996 0.043 Uiso 1 1 calc R U . . .
C19 C 0.7528(3) 0.2974(2) 0.5520(2) 0.0268(10) Uani 1 1 d . . . . .
C20 C 0.8173(3) 0.3134(3) 0.5488(2) 0.0305(11) Uani 1 1 d . . . . .
H20 H 0.835658 0.339378 0.578256 0.037 Uiso 1 1 calc R U . . .
C21 C 0.8544(3) 0.2912(3) 0.5024(3) 0.0380(13) Uani 1 1 d . . . . .
H21 H 0.897952 0.303013 0.499192 0.046 Uiso 1 1 calc R U . . .
C22 C 0.8277(3) 0.2516(3) 0.4606(3) 0.0405(14) Uani 1 1 d . . . . .
H22 H 0.853478 0.234932 0.429801 0.049 Uiso 1 1 calc R U . . .
C23 C 0.7639(3) 0.2367(3) 0.4639(3) 0.0400(14) Uani 1 1 d . . . . .
H23 H 0.745466 0.210783 0.434453 0.048 Uiso 1 1 calc R U . . .
C24 C 0.7261(3) 0.2594(3) 0.5100(2) 0.0326(12) Uani 1 1 d . . . . .
H24 H 0.682176 0.248594 0.512433 0.039 Uiso 1 1 calc R U . . .
C25 C 0.7329(2) 0.2889(2) 0.6810(2) 0.0261(10) Uani 1 1 d . . . . .
C26 C 0.6973(3) 0.2418(2) 0.7058(2) 0.0274(11) Uani 1 1 d . . . . .
H26 H 0.657761 0.229920 0.688451 0.033 Uiso 1 1 calc R U . . .
C27 C 0.7199(3) 0.2118(3) 0.7566(2) 0.0318(12) Uani 1 1 d . . . . .
H27 H 0.695891 0.179364 0.773939 0.038 Uiso 1 1 calc R U . . .
C28 C 0.7777(3) 0.2297(3) 0.7816(2) 0.0347(12) Uani 1 1 d . . . . .
H28 H 0.793163 0.209225 0.816095 0.042 Uiso 1 1 calc R U . . .
C29 C 0.8128(3) 0.2769(3) 0.7569(3) 0.0390(13) Uani 1 1 d . . . . .
H29 H 0.852169 0.288954 0.774543 0.047 Uiso 1 1 calc R U . . .
C30 C 0.7908(3) 0.3070(3) 0.7062(2) 0.0304(11) Uani 1 1 d . . . . .
H30 H 0.814851 0.339510 0.688935 0.036 Uiso 1 1 calc R U . . .
C33 C 0.5502(2) 0.3496(2) 0.8136(2) 0.0252(10) Uani 1 1 d . . . . .
C34 C 0.6089(3) 0.3203(2) 0.8155(2) 0.0289(11) Uani 1 1 d . . . . .
H34 H 0.640116 0.328895 0.785952 0.035 Uiso 1 1 calc R U . . .
C35 C 0.6220(3) 0.2786(2) 0.8600(3) 0.0300(11) Uani 1 1 d . . . . .
H35 H 0.662671 0.259293 0.861650 0.036 Uiso 1 1 calc R U . . .
C36 C 0.5762(3) 0.2649(3) 0.9023(2) 0.0322(12) Uani 1 1 d . . . . .
H36 H 0.584882 0.235379 0.932378 0.039 Uiso 1 1 calc R U . . .
C37 C 0.5174(3) 0.2945(3) 0.9006(3) 0.0353(13) Uani 1 1 d . . . . .
H37 H 0.486183 0.285449 0.930050 0.042 Uiso 1 1 calc R U . . .
C38 C 0.5039(3) 0.3370(3) 0.8566(2) 0.0313(11) Uani 1 1 d . . . . .
H38 H 0.463704 0.357311 0.855645 0.038 Uiso 1 1 calc R U . . .
C39 C 0.5610(2) 0.4807(2) 0.7815(2) 0.0249(10) Uani 1 1 d . . . . .
C40 C 0.5933(2) 0.5192(2) 0.7426(2) 0.0294(11) Uani 1 1 d . . . . .
H40 H 0.605275 0.505045 0.704147 0.035 Uiso 1 1 calc R U . . .
C41 C 0.6079(3) 0.5787(3) 0.7604(3) 0.0385(13) Uani 1 1 d . . . . .
H41 H 0.630967 0.605204 0.734545 0.046 Uiso 1 1 calc R U . . .
C42 C 0.5885(3) 0.5993(3) 0.8163(3) 0.0389(14) Uani 1 1 d . . . . .
H42 H 0.597388 0.640396 0.828161 0.047 Uiso 1 1 calc R U . . .
C43 C 0.5566(3) 0.5606(3) 0.8544(3) 0.0377(13) Uani 1 1 d . . . . .
H43 H 0.544106 0.574683 0.892688 0.045 Uiso 1 1 calc R U . . .
C44 C 0.5427(3) 0.5014(3) 0.8372(2) 0.0284(11) Uani 1 1 d . . . . .
H44 H 0.520622 0.474666 0.863604 0.034 Uiso 1 1 calc R U . . .
C45 C 0.4520(2) 0.4081(2) 0.7438(2) 0.0226(10) Uani 1 1 d . . . . .
H45A H 0.431650 0.427951 0.778668 0.027 Uiso 1 1 calc R U . . .
H45B H 0.435407 0.365518 0.741198 0.027 Uiso 1 1 calc R U . . .
C48 C 0.3455(2) 0.4394(2) 0.6664(2) 0.0265(11) Uani 1 1 d . . . . .
C49 C 0.3254(3) 0.4233(3) 0.6086(3) 0.0328(12) Uani 1 1 d . . . . .
H49 H 0.355636 0.415081 0.578084 0.039 Uiso 1 1 calc R U . . .
C50 C 0.2600(3) 0.4196(3) 0.5974(3) 0.0408(14) Uani 1 1 d . . . . .
H50 H 0.245377 0.409182 0.558575 0.049 Uiso 1 1 calc R U . . .
C51 C 0.2164(3) 0.4308(3) 0.6418(3) 0.0417(15) Uani 1 1 d . . . . .
H51 H 0.172020 0.428991 0.633234 0.050 Uiso 1 1 calc R U . . .
C52 C 0.2367(3) 0.4449(3) 0.6989(3) 0.0397(14) Uani 1 1 d . . . . .
H52 H 0.206204 0.451294 0.729690 0.048 Uiso 1 1 calc R U . . .
C53 C 0.3019(3) 0.4495(3) 0.7112(3) 0.0318(12) Uani 1 1 d . . . . .
H53 H 0.316050 0.459615 0.750241 0.038 Uiso 1 1 calc R U . . .
C54 C 0.4448(2) 0.5297(2) 0.6891(2) 0.0244(10) Uani 1 1 d . . . . .
C55 C 0.4733(2) 0.5633(3) 0.6443(2) 0.0288(11) Uani 1 1 d . . . . .
H55 H 0.485538 0.543619 0.608331 0.035 Uiso 1 1 calc R U . . .
C56 C 0.4840(3) 0.6257(3) 0.6519(3) 0.0316(11) Uani 1 1 d . . . . .
H56 H 0.503151 0.648903 0.620776 0.038 Uiso 1 1 calc R U . . .
C57 C 0.4668(3) 0.6547(3) 0.7052(3) 0.0353(13) Uani 1 1 d . . . . .
H57 H 0.474463 0.697446 0.710526 0.042 Uiso 1 1 calc R U . . .
C58 C 0.4387(3) 0.6209(3) 0.7499(3) 0.0322(12) Uani 1 1 d . . . . .
H58 H 0.427332 0.640508 0.786154 0.039 Uiso 1 1 calc R U . . .
C59 C 0.4269(2) 0.5590(2) 0.7430(2) 0.0283(11) Uani 1 1 d . . . . .
H59 H 0.407000 0.536256 0.773980 0.034 Uiso 1 1 calc R U . . .
Cl62 Cl 0.37120(6) 0.45178(6) 0.86888(6) 0.0311(3) Uani 1 1 d . . . . .
O64 O 0.5028(6) 0.3685(6) 1.0280(5) 0.048(3) Uani 0.62(2) 1 d . . P A 1
C63 C 0.5561(13) 0.3418(14) 1.0560(16) 0.092(12) Uani 0.62(2) 1 d D . P A 1
H63A H 0.565244 0.300569 1.039480 0.110 Uiso 0.62(2) 1 calc R U P A 1
H63B H 0.549279 0.338255 1.099514 0.110 Uiso 0.62(2) 1 calc R U P A 1
C65 C 0.5180(7) 0.4225(9) 0.9996(7) 0.065(5) Uani 0.62(2) 1 d D . P A 1
H65A H 0.506442 0.458084 1.024841 0.077 Uiso 0.62(2) 1 calc R U P A 1
H65B H 0.494414 0.425689 0.961486 0.077 Uiso 0.62(2) 1 calc R U P A 1
C66 C 0.5904(7) 0.4215(10) 0.9881(8) 0.067(5) Uani 0.62(2) 1 d D . P A 1
H66A H 0.601370 0.399258 0.951006 0.081 Uiso 0.62(2) 1 calc R U P A 1
H66B H 0.608867 0.463372 0.986961 0.081 Uiso 0.62(2) 1 calc R U P A 1
C67 C 0.6104(8) 0.3872(8) 1.0418(12) 0.081(7) Uani 0.62(2) 1 d D . P A 1
H67A H 0.617168 0.415735 1.075607 0.097 Uiso 0.62(2) 1 calc R U P A 1
H67B H 0.650743 0.364743 1.034245 0.097 Uiso 0.62(2) 1 calc R U P A 1
O64A O 0.527(2) 0.3915(13) 1.0212(13) 0.093(9) Uani 0.38(2) 1 d . . P A 2
C63A C 0.5519(11) 0.3413(9) 1.0554(12) 0.024(7) Uani 0.38(2) 1 d D U P A 2
H63C H 0.560457 0.305229 1.029754 0.029 Uiso 0.38(2) 1 calc R U P A 2
H63D H 0.522099 0.329196 1.087517 0.029 Uiso 0.38(2) 1 calc R U P A 2
C65A C 0.5747(18) 0.428(3) 1.001(2) 0.089(14) Uani 0.38(2) 1 d D U P A 2
H65C H 0.569964 0.470344 1.015227 0.107 Uiso 0.38(2) 1 calc R U P A 2
H65D H 0.575265 0.428127 0.956518 0.107 Uiso 0.38(2) 1 calc R U P A 2
C66A C 0.6364(13) 0.3982(14) 1.0253(13) 0.063(8) Uani 0.38(2) 1 d D U P A 2
H66C H 0.654310 0.368017 0.996860 0.075 Uiso 0.38(2) 1 calc R U P A 2
H66D H 0.669063 0.429830 1.034052 0.075 Uiso 0.38(2) 1 calc R U P A 2
C67A C 0.6142(9) 0.3672(9) 1.0812(9) 0.049(6) Uani 0.38(2) 1 d D . P A 2
H67C H 0.606565 0.396743 1.114032 0.059 Uiso 0.38(2) 1 calc R U P A 2
H67D H 0.643835 0.334533 1.094545 0.059 Uiso 0.38(2) 1 calc R U P A 2

loop_
_atom_site_aniso_label
_atom_site_aniso_U_11
_atom_site_aniso_U_22
_atom_site_aniso_U_33
_atom_site_aniso_U_23
_atom_site_aniso_U_13
_atom_site_aniso_U_12
Yb1 0.02438(16) 0.02441(16) 0.01781(16) -0.00067(9) 0.00039(9) -0.00072(10)
Cl60 0.0388(7) 0.0406(7) 0.0235(6) -0.0077(5) -0.0036(5) -0.0034(6)
Cl61 0.0480(8) 0.0318(6) 0.0363(7) -0.0012(6) 0.0103(6) -0.0072(6)
P3 0.0285(6) 0.0203(6) 0.0213(6) -0.0018(5) -0.0008(5) 0.0013(5)
P5 0.0268(6) 0.0206(5) 0.0166(6) -0.0002(5) 0.0000(5) 0.0001(5)
P32 0.0246(6) 0.0252(6) 0.0179(6) 0.0004(5) 0.0006(5) 0.0011(5)
P46 0.0245(6) 0.0251(6) 0.0191(6) 0.0009(5) 0.0003(5) 0.0007(5)
O2 0.0284(17) 0.0236(16) 0.0265(18) 0.0003(14) -0.0024(14) 0.0021(14)
O6 0.0271(17) 0.0232(16) 0.0240(18) 0.0021(14) 0.0000(14) -0.0016(14)
O31 0.0243(17) 0.0315(18) 0.0204(16) -0.0016(14) -0.0025(14) 0.0013(15)
O47 0.0339(19) 0.0245(18) 0.0231(18) 0.0004(14) -0.0016(14) 0.0060(15)
C4 0.029(2) 0.023(2) 0.019(2) -0.0025(19) -0.0015(19) 0.003(2)
C7 0.034(3) 0.022(2) 0.021(2) 0.001(2) 0.001(2) 0.001(2)
C8 0.033(3) 0.026(2) 0.022(2) 0.000(2) 0.003(2) 0.003(2)
C9 0.047(3) 0.029(3) 0.021(3) -0.001(2) -0.001(2) 0.009(2)
C10 0.045(3) 0.032(3) 0.021(2) 0.000(2) 0.005(2) 0.006(2)
C11 0.038(3) 0.039(3) 0.033(3) 0.003(3) 0.010(2) 0.000(3)
C12 0.031(3) 0.034(3) 0.026(3) 0.001(2) 0.001(2) -0.002(2)
C13 0.025(2) 0.026(2) 0.023(2) 0.000(2) 0.008(2) -0.002(2)
C14 0.030(3) 0.030(3) 0.030(3) 0.001(2) 0.000(2) 0.000(2)
C15 0.039(3) 0.023(2) 0.042(3) 0.006(2) 0.004(3) 0.006(2)
C16 0.041(3) 0.022(2) 0.044(3) -0.002(2) 0.006(3) -0.006(2)
C17 0.038(3) 0.032(3) 0.056(4) -0.006(3) -0.012(3) -0.002(3)
C18 0.032(3) 0.031(3) 0.044(3) -0.002(2) -0.007(2) 0.003(2)
C19 0.033(3) 0.024(2) 0.023(2) -0.001(2) -0.001(2) 0.008(2)
C20 0.035(3) 0.033(3) 0.024(3) -0.001(2) -0.002(2) 0.008(2)
C21 0.035(3) 0.047(3) 0.032(3) 0.002(3) 0.004(2) 0.014(3)
C22 0.048(3) 0.048(3) 0.026(3) -0.001(3) 0.004(3) 0.020(3)
C23 0.052(4) 0.044(3) 0.023(3) -0.012(2) -0.006(3) 0.013(3)
C24 0.040(3) 0.032(3) 0.026(3) -0.001(2) -0.001(2) 0.007(2)
C25 0.031(3) 0.023(2) 0.024(2) -0.004(2) 0.005(2) 0.005(2)
C26 0.030(3) 0.023(2) 0.029(3) -0.001(2) 0.002(2) 0.004(2)
C27 0.039(3) 0.030(3) 0.027(3) 0.005(2) 0.004(2) 0.000(2)
C28 0.045(3) 0.034(3) 0.025(3) 0.004(2) -0.003(2) 0.008(3)
C29 0.042(3) 0.035(3) 0.040(3) 0.006(3) -0.009(3) -0.002(3)
C30 0.033(3) 0.031(3) 0.028(3) 0.004(2) -0.003(2) -0.002(2)
C33 0.029(3) 0.028(2) 0.018(2) -0.0011(19) -0.002(2) 0.001(2)
C34 0.034(3) 0.028(2) 0.025(3) -0.003(2) 0.004(2) -0.001(2)
C35 0.028(3) 0.029(3) 0.032(3) 0.000(2) -0.005(2) 0.003(2)
C36 0.042(3) 0.031(3) 0.023(3) 0.005(2) -0.007(2) 0.001(2)
C37 0.038(3) 0.043(3) 0.026(3) 0.008(2) 0.007(2) 0.002(3)
C38 0.034(3) 0.035(3) 0.025(3) 0.005(2) 0.002(2) 0.007(2)
C39 0.025(2) 0.026(2) 0.023(2) 0.001(2) -0.002(2) 0.000(2)
C40 0.028(3) 0.030(3) 0.030(3) 0.003(2) 0.002(2) 0.002(2)
C41 0.032(3) 0.033(3) 0.050(4) 0.002(3) -0.004(3) -0.006(2)
C42 0.034(3) 0.034(3) 0.049(4) -0.010(3) -0.015(3) -0.001(2)
C43 0.040(3) 0.040(3) 0.032(3) -0.012(3) -0.013(3) 0.005(3)
C44 0.035(3) 0.030(3) 0.021(3) -0.003(2) -0.002(2) 0.004(2)
C45 0.025(2) 0.025(2) 0.018(2) -0.0005(19) 0.0039(18) 0.0011(19)
C48 0.024(2) 0.025(2) 0.030(3) 0.006(2) -0.005(2) -0.001(2)
C49 0.034(3) 0.030(3) 0.034(3) 0.001(2) -0.002(2) -0.001(2)
C50 0.038(3) 0.039(3) 0.046(4) 0.005(3) -0.016(3) -0.007(3)
C51 0.034(3) 0.035(3) 0.056(4) 0.016(3) -0.005(3) -0.005(3)
C52 0.028(3) 0.052(4) 0.039(3) 0.016(3) -0.002(2) -0.001(3)
C53 0.031(3) 0.036(3) 0.028(3) 0.007(2) 0.004(2) 0.003(2)
C54 0.022(2) 0.026(2) 0.025(3) 0.002(2) -0.0029(19) 0.003(2)
C55 0.025(2) 0.035(3) 0.027(3) 0.000(2) -0.002(2) 0.001(2)
C56 0.036(3) 0.031(3) 0.027(3) 0.007(2) -0.001(2) 0.000(2)
C57 0.043(3) 0.030(3) 0.033(3) 0.001(2) -0.013(3) 0.002(2)
C58 0.037(3) 0.031(3) 0.029(3) -0.005(2) -0.007(2) 0.005(2)
C59 0.029(3) 0.032(3) 0.024(3) 0.005(2) -0.001(2) 0.001(2)
Cl62 0.0305(6) 0.0342(6) 0.0286(6) 0.0010(5) 0.0066(5) 0.0013(5)
O64 0.062(6) 0.053(7) 0.031(5) -0.008(5) -0.001(4) -0.004(5)
C63 0.095(19) 0.11(2) 0.073(18) 0.032(14) 0.001(15) 0.020(16)
C65 0.092(11) 0.068(10) 0.034(7) -0.004(7) 0.005(7) 0.000(9)
C66 0.091(12) 0.054(9) 0.056(9) 0.008(7) 0.024(9) -0.005(8)
C67 0.056(10) 0.065(11) 0.12(2) -0.035(13) -0.012(12) 0.002(9)
O64A 0.15(3) 0.068(18) 0.064(15) 0.018(13) -0.008(17) 0.003(16)
C63A 0.038(10) 0.013(8) 0.022(10) -0.012(7) -0.003(8) -0.002(7)
C65A 0.090(14) 0.089(14) 0.089(14) 0.0001(10) 0.0000(10) 0.0000(10)
C66A 0.074(12) 0.060(10) 0.054(10) 0.003(8) 0.012(9) -0.007(9)
C67A 0.065(14) 0.043(10) 0.038(11) 0.019(8) 0.009(10) -0.003(9)

loop_
_atom_type_symbol
_atom_type_description
_atom_type_scat_dispersion_real
_atom_type_scat_dispersion_imag
_atom_type_scat_source
C C 0.0181 0.0091 'International Tables Vol C Tables 4.2.6.8 and 6.1.1.4'
H H 0.0000 0.0000 'International Tables Vol C Tables 4.2.6.8 and 6.1.1.4'
Cl Cl 0.3639 0.7018 'International Tables Vol C Tables 4.2.6.8 and 6.1.1.4'
Yb Yb -7.2108 4.4329 'International Tables Vol C Tables 4.2.6.8 and 6.1.1.4'
O O 0.0492 0.0322 'International Tables Vol C Tables 4.2.6.8 and 6.1.1.4'
P P 0.2955 0.4335 'International Tables Vol C Tables 4.2.6.8 and 6.1.1.4'

loop_
_geom_angle_atom_site_label_1
_geom_angle_atom_site_label_2
_geom_angle_atom_site_label_3
_geom_angle
_geom_angle_site_symmetry_1
_geom_angle_site_symmetry_3
_geom_angle_publ_flag
Cl60 Yb1 Cl61 96.76(5) . . ?
Cl60 Yb1 P3 109.14(4) . . ?
Cl60 Yb1 P5 99.73(4) . . ?
Cl60 Yb1 P32 158.10(4) . . ?
Cl60 Yb1 P46 107.61(4) . . ?
Cl61 Yb1 P3 109.12(4) . . ?
Cl61 Yb1 P5 157.70(4) . . ?
Cl61 Yb1 P32 75.62(4) . . ?
Cl61 Yb1 P46 82.87(4) . . ?
P5 Yb1 P3 51.00(3) . . ?
P32 Yb1 P3 92.76(3) . . ?
P32 Yb1 P5 93.73(3) . . ?
P46 Yb1 P3 139.38(3) . . ?
P46 Yb1 P5 106.08(3) . . ?
P46 Yb1 P32 51.59(3) . . ?
O2 Yb1 Cl60 99.29(9) . . ?
O2 Yb1 Cl61 97.16(10) . . ?
O2 Yb1 P3 17.18(9) . . ?
O2 Yb1 P5 65.47(9) . . ?
O2 Yb1 P32 102.01(9) . . ?
O2 Yb1 P46 152.93(9) . . ?
O2 Yb1 O31 85.80(12) . . ?
O6 Yb1 Cl60 91.74(9) . . ?
O6 Yb1 Cl61 171.50(10) . . ?
O6 Yb1 P3 67.85(9) . . ?
O6 Yb1 P5 17.07(9) . . ?
O6 Yb1 P32 96.39(9) . . ?
O6 Yb1 P46 94.49(9) . . ?
O6 Yb1 O2 81.50(13) . . ?
O6 Yb1 O31 84.68(13) . . ?
O31 Yb1 Cl60 173.30(9) . . ?
O31 Yb1 Cl61 86.85(9) . . ?
O31 Yb1 P3 74.75(9) . . ?
O31 Yb1 P5 78.34(9) . . ?
O31 Yb1 P32 18.78(9) . . ?
O31 Yb1 P46 67.15(9) . . ?
O47 Yb1 Cl60 92.78(10) . . ?
O47 Yb1 Cl61 94.44(10) . . ?
O47 Yb1 P3 144.98(10) . . ?
O47 Yb1 P5 99.63(10) . . ?
O47 Yb1 P32 67.83(10) . . ?
O47 Yb1 P46 17.87(10) . . ?
O47 Yb1 O2 162.12(13) . . ?
O47 Yb1 O6 85.02(13) . . ?
O47 Yb1 O31 81.29(13) . . ?
O2 P3 Yb1 26.01(14) . . ?
O2 P3 C4 111.5(2) . . ?
O2 P3 C19 111.3(2) . . ?
O2 P3 C25 110.6(2) . . ?
C4 P3 Yb1 85.84(16) . . ?
C19 P3 Yb1 126.58(18) . . ?
C19 P3 C4 108.9(2) . . ?
C25 P3 Yb1 116.20(17) . . ?
C25 P3 C4 105.7(2) . . ?
C25 P3 C19 108.7(2) . . ?
O6 P5 Yb1 25.89(13) . . ?
O6 P5 C4 111.2(2) . . ?
O6 P5 C7 111.1(2) . . ?
O6 P5 C13 110.6(2) . . ?
C4 P5 Yb1 86.50(17) . . ?
C7 P5 Yb1 114.12(17) . . ?
C7 P5 C4 107.8(2) . . ?
C13 P5 Yb1 127.82(16) . . ?
C13 P5 C4 106.6(2) . . ?
C13 P5 C7 109.3(2) . . ?
O31 P32 Yb1 29.09(13) . . ?
O31 P32 C33 111.9(2) . . ?
O31 P32 C39 110.1(2) . . ?
O31 P32 C45 112.3(2) . . ?
C33 P32 Yb1 118.31(17) . . ?
C33 P32 C39 109.5(2) . . ?
C33 P32 C45 106.0(2) . . ?
C39 P32 Yb1 125.87(17) . . ?
C45 P32 Yb1 83.60(16) . . ?
C45 P32 C39 106.8(2) . . ?
O47 P46 Yb1 26.63(14) . . ?
O47 P46 C45 111.0(2) . . ?
O47 P46 C48 110.5(2) . . ?
O47 P46 C54 111.1(2) . . ?
C45 P46 Yb1 84.32(16) . . ?
C48 P46 Yb1 121.66(18) . . ?
C48 P46 C45 107.7(2) . . ?
C48 P46 C54 108.3(2) . . ?
C54 P46 Yb1 121.80(17) . . ?
C54 P46 C45 108.3(2) . . ?
P3 O2 Yb1 136.8(2) . . ?
P5 O6 Yb1 137.0(2) . . ?
P32 O31 Yb1 132.1(2) . . ?
P46 O47 Yb1 135.5(2) . . ?
P3 C4 H4A 109.1 . . ?
P3 C4 H4B 109.1 . . ?
P5 C4 P3 112.4(3) . . ?
P5 C4 H4A 109.1 . . ?
P5 C4 H4B 109.1 . . ?
H4A C4 H4B 107.9 . . ?
C8 C7 P5 119.0(4) . . ?
C8 C7 C12 121.5(5) . . ?
C12 C7 P5 119.5(4) . . ?
C7 C8 H8 120.8 . . ?
C7 C8 C9 118.3(5) . . ?
C9 C8 H8 120.8 . . ?
C8 C9 H9 119.8 . . ?
C10 C9 C8 120.4(5) . . ?
C10 C9 H9 119.8 . . ?
C9 C10 H10 119.7 . . ?
C9 C10 C11 120.7(5) . . ?
C11 C10 H10 119.7 . . ?
C10 C11 H11 119.9 . . ?
C12 C11 C10 120.3(5) . . ?
C12 C11 H11 119.9 . . ?
C7 C12 H12 120.6 . . ?
C11 C12 C7 118.8(5) . . ?
C11 C12 H12 120.6 . . ?
C14 C13 P5 117.7(4) . . ?
C18 C13 P5 121.7(4) . . ?
C18 C13 C14 120.6(5) . . ?
C13 C14 H14 120.3 . . ?
C15 C14 C13 119.4(5) . . ?
C15 C14 H14 120.3 . . ?
C14 C15 H15 119.9 . . ?
C16 C15 C14 120.2(5) . . ?
C16 C15 H15 119.9 . . ?
C15 C16 H16 120.0 . . ?
C17 C16 C15 120.0(5) . . ?
C17 C16 H16 120.0 . . ?
C16 C17 H17 119.5 . . ?
C16 C17 C18 121.0(6) . . ?
C18 C17 H17 119.5 . . ?
C13 C18 C17 118.8(5) . . ?
C13 C18 H18 120.6 . . ?
C17 C18 H18 120.6 . . ?
C20 C19 P3 120.8(4) . . ?
C24 C19 P3 118.5(4) . . ?
C24 C19 C20 120.6(5) . . ?
C19 C20 H20 120.2 . . ?
C21 C20 C19 119.5(5) . . ?
C21 C20 H20 120.2 . . ?
C20 C21 H21 120.1 . . ?
C20 C21 C22 119.9(6) . . ?
C22 C21 H21 120.1 . . ?
C21 C22 H22 120.0 . . ?
C23 C22 C21 120.0(5) . . ?
C23 C22 H22 120.0 . . ?
C22 C23 H23 119.8 . . ?
C22 C23 C24 120.4(6) . . ?
C24 C23 H23 119.8 . . ?
C19 C24 C23 119.5(6) . . ?
C19 C24 H24 120.2 . . ?
C23 C24 H24 120.2 . . ?
C26 C25 P3 117.7(4) . . ?
C26 C25 C30 120.9(5) . . ?
C30 C25 P3 121.4(4) . . ?
C25 C26 H26 120.3 . . ?
C25 C26 C27 119.5(5) . . ?
C27 C26 H26 120.3 . . ?
C26 C27 H27 120.2 . . ?
C28 C27 C26 119.7(5) . . ?
C28 C27 H27 120.2 . . ?
C27 C28 H28 119.7 . . ?
C29 C28 C27 120.7(5) . . ?
C29 C28 H28 119.7 . . ?
C28 C29 H29 119.9 . . ?
C28 C29 C30 120.1(6) . . ?
C30 C29 H29 119.9 . . ?
C25 C30 C29 119.2(5) . . ?
C25 C30 H30 120.4 . . ?
C29 C30 H30 120.4 . . ?
C34 C33 P32 117.7(4) . . ?
C34 C33 C38 120.4(5) . . ?
C38 C33 P32 121.9(4) . . ?
C33 C34 H34 119.9 . . ?
C35 C34 C33 120.1(5) . . ?
C35 C34 H34 119.9 . . ?
C34 C35 H35 119.9 . . ?
C34 C35 C36 120.2(5) . . ?
C36 C35 H35 119.9 . . ?
C35 C36 H36 120.1 . . ?
C35 C36 C37 119.7(5) . . ?
C37 C36 H36 120.1 . . ?
C36 C37 H37 119.7 . . ?
C38 C37 C36 120.7(5) . . ?
C38 C37 H37 119.7 . . ?
C33 C38 H38 120.5 . . ?
C37 C38 C33 118.9(5) . . ?
C37 C38 H38 120.5 . . ?
C40 C39 P32 118.6(4) . . ?
C44 C39 P32 120.7(4) . . ?
C44 C39 C40 120.5(5) . . ?
C39 C40 H40 120.3 . . ?
C39 C40 C41 119.3(5) . . ?
C41 C40 H40 120.3 . . ?
C40 C41 H41 120.1 . . ?
C40 C41 C42 119.7(6) . . ?
C42 C41 H41 120.1 . . ?
C41 C42 H42 119.9 . . ?
C43 C42 C41 120.3(5) . . ?
C43 C42 H42 119.9 . . ?
C42 C43 H43 119.9 . . ?
C42 C43 C44 120.2(6) . . ?
C44 C43 H43 119.9 . . ?
C39 C44 H44 120.0 . . ?
C43 C44 C39 120.0(5) . . ?
C43 C44 H44 120.0 . . ?
P32 C45 P46 113.1(3) . . ?
P32 C45 H45A 109.0 . . ?
P32 C45 H45B 109.0 . . ?
P46 C45 H45A 109.0 . . ?
P46 C45 H45B 109.0 . . ?
H45A C45 H45B 107.8 . . ?
C49 C48 P46 116.6(4) . . ?
C53 C48 P46 122.4(4) . . ?
C53 C48 C49 121.0(5) . . ?
C48 C49 H49 120.8 . . ?
C50 C49 C48 118.4(6) . . ?
C50 C49 H49 120.8 . . ?
C49 C50 H50 119.7 . . ?
C51 C50 C49 120.6(6) . . ?
C51 C50 H50 119.7 . . ?
C50 C51 H51 119.7 . . ?
C50 C51 C52 120.7(6) . . ?
C52 C51 H51 119.7 . . ?
C51 C52 H52 120.1 . . ?
C51 C52 C53 119.9(6) . . ?
C53 C52 H52 120.1 . . ?
C48 C53 C52 119.5(6) . . ?
C48 C53 H53 120.3 . . ?
C52 C53 H53 120.3 . . ?
C55 C54 P46 118.8(4) . . ?
C55 C54 C59 119.9(5) . . ?
C59 C54 P46 121.3(4) . . ?
C54 C55 H55 120.0 . . ?
C54 C55 C56 120.0(5) . . ?
C56 C55 H55 120.0 . . ?
C55 C56 H56 119.9 . . ?
C55 C56 C57 120.3(5) . . ?
C57 C56 H56 119.9 . . ?
C56 C57 H57 120.3 . . ?
C58 C57 C56 119.4(5) . . ?
C58 C57 H57 120.3 . . ?
C57 C58 H58 119.4 . . ?
C59 C58 C57 121.2(5) . . ?
C59 C58 H58 119.4 . . ?
C54 C59 H59 120.4 . . ?
C58 C59 C54 119.2(5) . . ?
C58 C59 H59 120.4 . . ?
C65 O64 C63 112.2(13) . . ?
O64 C63 H63A 111.1 . . ?
O64 C63 H63B 111.1 . . ?
O64 C63 C67 103.2(19) . . ?
H63A C63 H63B 109.1 . . ?
C67 C63 H63A 111.1 . . ?
C67 C63 H63B 111.1 . . ?
O64 C65 H65A 110.3 . . ?
O64 C65 H65B 110.3 . . ?
O64 C65 C66 107.1(14) . . ?
H65A C65 H65B 108.5 . . ?
C66 C65 H65A 110.3 . . ?
C66 C65 H65B 110.3 . . ?
C65 C66 H66A 112.1 . . ?
C65 C66 H66B 112.1 . . ?
H66A C66 H66B 109.7 . . ?
C67 C66 C65 98.6(14) . . ?
C67 C66 H66A 112.1 . . ?
C67 C66 H66B 112.1 . . ?
C63 C67 H67A 110.4 . . ?
C63 C67 H67B 110.4 . . ?
C66 C67 C63 106.5(18) . . ?
C66 C67 H67A 110.4 . . ?
C66 C67 H67B 110.4 . . ?
H67A C67 H67B 108.6 . . ?
C65A O64A C63A 110(3) . . ?
O64A C63A H63C 111.0 . . ?
O64A C63A H63D 111.0 . . ?
O64A C63A C67A 104(2) . . ?
H63C C63A H63D 109.0 . . ?
C67A C63A H63C 111.0 . . ?
C67A C63A H63D 111.0 . . ?
O64A C65A H65C 110.8 . . ?
O64A C65A H65D 110.8 . . ?
O64A C65A C66A 105(4) . . ?
H65C C65A H65D 108.8 . . ?
C66A C65A H65C 110.8 . . ?
C66A C65A H65D 110.8 . . ?
C65A C66A H66C 111.1 . . ?
C65A C66A H66D 111.1 . . ?
H66C C66A H66D 109.1 . . ?
C67A C66A C65A 103(3) . . ?
C67A C66A H66C 111.1 . . ?
C67A C66A H66D 111.1 . . ?
C63A C67A H67C 112.5 . . ?
C63A C67A H67D 112.5 . . ?
C66A C67A C63A 96(2) . . ?
C66A C67A H67C 112.5 . . ?
C66A C67A H67D 112.5 . . ?
H67C C67A H67D 110.0 . . ?

loop_
_geom_bond_atom_site_label_1
_geom_bond_atom_site_label_2
_geom_bond_distance
_geom_bond_site_symmetry_2
_geom_bond_publ_flag
Yb1 Cl60 2.5228(12) . ?
Yb1 Cl61 2.5633(14) . ?
Yb1 P3 3.4989(13) . ?
Yb1 P5 3.4808(12) . ?
Yb1 P32 3.4798(13) . ?
Yb1 P46 3.4520(12) . ?
Yb1 O2 2.242(3) . ?
Yb1 O6 2.230(3) . ?
Yb1 O31 2.281(3) . ?
Yb1 O47 2.207(3) . ?
P3 O2 1.510(4) . ?
P3 C4 1.812(5) . ?
P3 C19 1.806(5) . ?
P3 C25 1.802(5) . ?
P5 O6 1.499(4) . ?
P5 C4 1.805(5) . ?
P5 C7 1.799(5) . ?
P5 C13 1.795(5) . ?
P32 O31 1.510(4) . ?
P32 C33 1.803(5) . ?
P32 C39 1.808(5) . ?
P32 C45 1.804(5) . ?
P46 O47 1.512(4) . ?
P46 C45 1.812(5) . ?
P46 C48 1.788(5) . ?
P46 C54 1.794(5) . ?
C4 H4A 0.9900 . ?
C4 H4B 0.9900 . ?
C7 C8 1.390(8) . ?
C7 C12 1.399(8) . ?
C8 H8 0.9500 . ?
C8 C9 1.399(7) . ?
C9 H9 0.9500 . ?
C9 C10 1.378(9) . ?
C10 H10 0.9500 . ?
C10 C11 1.384(9) . ?
C11 H11 0.9500 . ?
C11 C12 1.381(8) . ?
C12 H12 0.9500 . ?
C13 C14 1.389(8) . ?
C13 C18 1.387(8) . ?
C14 H14 0.9500 . ?
C14 C15 1.385(8) . ?
C15 H15 0.9500 . ?
C15 C16 1.382(9) . ?
C16 H16 0.9500 . ?
C16 C17 1.368(9) . ?
C17 H17 0.9500 . ?
C17 C18 1.389(8) . ?
C18 H18 0.9500 . ?
C19 C20 1.395(8) . ?
C19 C24 1.374(8) . ?
C20 H20 0.9500 . ?
C20 C21 1.386(8) . ?
C21 H21 0.9500 . ?
C21 C22 1.391(9) . ?
C22 H22 0.9500 . ?
C22 C23 1.376(9) . ?
C23 H23 0.9500 . ?
C23 C24 1.394(8) . ?
C24 H24 0.9500 . ?
C25 C26 1.386(8) . ?
C25 C30 1.393(8) . ?
C26 H26 0.9500 . ?
C26 C27 1.396(8) . ?
C27 H27 0.9500 . ?
C27 C28 1.389(9) . ?
C28 H28 0.9500 . ?
C28 C29 1.380(9) . ?
C29 H29 0.9500 . ?
C29 C30 1.393(8) . ?
C30 H30 0.9500 . ?
C33 C34 1.384(8) . ?
C33 C38 1.395(8) . ?
C34 H34 0.9500 . ?
C34 C35 1.377(8) . ?
C35 H35 0.9500 . ?
C35 C36 1.382(8) . ?
C36 H36 0.9500 . ?
C36 C37 1.389(9) . ?
C37 H37 0.9500 . ?
C37 C38 1.383(8) . ?
C38 H38 0.9500 . ?
C39 C40 1.386(8) . ?
C39 C44 1.384(7) . ?
C40 H40 0.9500 . ?
C40 C41 1.388(8) . ?
C41 H41 0.9500 . ?
C41 C42 1.395(9) . ?
C42 H42 0.9500 . ?
C42 C43 1.374(10) . ?
C43 H43 0.9500 . ?
C43 C44 1.376(8) . ?
C44 H44 0.9500 . ?
C45 H45A 0.9900 . ?
C45 H45B 0.9900 . ?
C48 C49 1.409(8) . ?
C48 C53 1.377(8) . ?
C49 H49 0.9500 . ?
C49 C50 1.395(9) . ?
C50 H50 0.9500 . ?
C50 C51 1.373(10) . ?
C51 H51 0.9500 . ?
C51 C52 1.385(10) . ?
C52 H52 0.9500 . ?
C52 C53 1.397(8) . ?
C53 H53 0.9500 . ?
C54 C55 1.377(8) . ?
C54 C59 1.418(8) . ?
C55 H55 0.9500 . ?
C55 C56 1.388(8) . ?
C56 H56 0.9500 . ?
C56 C57 1.401(9) . ?
C57 H57 0.9500 . ?
C57 C58 1.376(9) . ?
C58 H58 0.9500 . ?
C58 C59 1.376(8) . ?
C59 H59 0.9500 . ?
O64 C63 1.41(4) . ?
O64 C65 1.37(2) . ?
C63 H63A 0.9900 . ?
C63 H63B 0.9900 . ?
C63 C67 1.539(10) . ?
C65 H65A 0.9900 . ?
C65 H65B 0.9900 . ?
C65 C66 1.539(10) . ?
C66 H66A 0.9900 . ?
C66 H66B 0.9900 . ?
C66 C67 1.48(3) . ?
C67 H67A 0.9900 . ?
C67 H67B 0.9900 . ?
O64A C63A 1.44(4) . ?
O64A C65A 1.36(6) . ?
C63A H63C 0.9900 . ?
C63A H63D 0.9900 . ?
C63A C67A 1.534(10) . ?
C65A H65C 0.9900 . ?
C65A H65D 0.9900 . ?
C65A C66A 1.543(10) . ?
C66A H66C 0.9900 . ?
C66A H66D 0.9900 . ?
C66A C67A 1.50(3) . ?
C67A H67C 0.9900 . ?
C67A H67D 0.9900 . ?

loop_
_geom_torsion_atom_site_label_1
_geom_torsion_atom_site_label_2
_geom_torsion_atom_site_label_3
_geom_torsion_atom_site_label_4
_geom_torsion
_geom_torsion_site_symmetry_1
_geom_torsion_site_symmetry_2
_geom_torsion_site_symmetry_3
_geom_torsion_site_symmetry_4
_geom_torsion_publ_flag
Yb1 P3 C4 P5 -47.4(2) . . . . ?
Yb1 P3 C19 C20 148.9(4) . . . . ?
Yb1 P3 C19 C24 -34.0(5) . . . . ?
Yb1 P3 C25 C26 44.0(4) . . . . ?
Yb1 P3 C25 C30 -139.0(4) . . . . ?
Yb1 P5 C4 P3 47.7(2) . . . . ?
Yb1 P5 C7 C8 30.3(5) . . . . ?
Yb1 P5 C7 C12 -147.6(4) . . . . ?
Yb1 P5 C13 C14 -63.2(5) . . . . ?
Yb1 P5 C13 C18 118.1(4) . . . . ?
Yb1 P32 C33 C34 63.3(4) . . . . ?
Yb1 P32 C33 C38 -118.5(4) . . . . ?
Yb1 P32 C39 C40 -11.8(5) . . . . ?
Yb1 P32 C39 C44 162.9(3) . . . . ?
Yb1 P32 C45 P46 -50.5(2) . . . . ?
Yb1 P46 C45 P32 50.9(2) . . . . ?
Yb1 P46 C48 C49 -38.6(5) . . . . ?
Yb1 P46 C48 C53 144.4(4) . . . . ?
Yb1 P46 C54 C55 41.9(5) . . . . ?
Yb1 P46 C54 C59 -139.4(4) . . . . ?
P3 C19 C20 C21 177.8(4) . . . . ?
P3 C19 C24 C23 -177.2(4) . . . . ?
P3 C25 C26 C27 176.7(4) . . . . ?
P3 C25 C30 C29 -176.8(4) . . . . ?
P5 C7 C8 C9 -179.2(4) . . . . ?
P5 C7 C12 C11 179.0(4) . . . . ?
P5 C13 C14 C15 179.6(4) . . . . ?
P5 C13 C18 C17 -178.8(5) . . . . ?
P32 C33 C34 C35 178.0(4) . . . . ?
P32 C33 C38 C37 -178.8(5) . . . . ?
P32 C39 C40 C41 175.5(4) . . . . ?
P32 C39 C44 C43 -174.6(4) . . . . ?
P46 C48 C49 C50 -175.1(4) . . . . ?
P46 C48 C53 C52 175.7(4) . . . . ?
P46 C54 C55 C56 178.3(4) . . . . ?
P46 C54 C59 C58 -179.1(4) . . . . ?
O2 P3 C4 P5 -43.2(3) . . . . ?
O2 P3 C19 C20 173.2(4) . . . . ?
O2 P3 C19 C24 -9.7(5) . . . . ?
O2 P3 C25 C26 16.2(5) . . . . ?
O2 P3 C25 C30 -166.7(4) . . . . ?
O6 P5 C4 P3 55.5(3) . . . . ?
O6 P5 C7 C8 2.4(5) . . . . ?
O6 P5 C7 C12 -175.5(4) . . . . ?
O6 P5 C13 C14 -40.8(5) . . . . ?
O6 P5 C13 C18 140.5(5) . . . . ?
O31 P32 C33 C34 31.8(5) . . . . ?
O31 P32 C33 C38 -149.9(4) . . . . ?
O31 P32 C39 C40 16.1(5) . . . . ?
O31 P32 C39 C44 -169.2(4) . . . . ?
O31 P32 C45 P46 -45.6(3) . . . . ?
O47 P46 C45 P32 51.4(3) . . . . ?
O47 P46 C48 C49 -11.6(5) . . . . ?
O47 P46 C48 C53 171.4(4) . . . . ?
O47 P46 C54 C55 14.5(5) . . . . ?
O47 P46 C54 C59 -166.7(4) . . . . ?
C4 P3 O2 Yb1 -9.5(4) . . . . ?
C4 P3 C19 C20 49.8(5) . . . . ?
C4 P3 C19 C24 -133.1(4) . . . . ?
C4 P3 C25 C26 137.1(4) . . . . ?
C4 P3 C25 C30 -45.9(5) . . . . ?
C4 P5 O6 Yb1 -18.2(4) . . . . ?
C4 P5 C7 C8 124.5(4) . . . . ?
C4 P5 C7 C12 -53.4(5) . . . . ?
C4 P5 C13 C14 -161.8(4) . . . . ?
C4 P5 C13 C18 19.4(5) . . . . ?
C7 P5 O6 Yb1 101.9(3) . . . . ?
C7 P5 C4 P3 -66.6(3) . . . . ?
C7 P5 C13 C14 81.9(4) . . . . ?
C7 P5 C13 C18 -96.8(5) . . . . ?
C7 C8 C9 C10 0.0(8) . . . . ?
C8 C7 C12 C11 1.2(8) . . . . ?
C8 C9 C10 C11 1.5(9) . . . . ?
C9 C10 C11 C12 -1.7(9) . . . . ?
C10 C11 C12 C7 0.4(8) . . . . ?
C12 C7 C8 C9 -1.4(8) . . . . ?
C13 P5 O6 Yb1 -136.4(3) . . . . ?
C13 P5 C4 P3 176.2(3) . . . . ?
C13 P5 C7 C8 -120.0(4) . . . . ?
C13 P5 C7 C12 62.1(5) . . . . ?
C13 C14 C15 C16 -0.4(9) . . . . ?
C14 C13 C18 C17 2.4(9) . . . . ?
C14 C15 C16 C17 1.6(9) . . . . ?
C15 C16 C17 C18 -0.8(10) . . . . ?
C16 C17 C18 C13 -1.2(10) . . . . ?
C18 C13 C14 C15 -1.6(8) . . . . ?
C19 P3 O2 Yb1 -131.3(3) . . . . ?
C19 P3 C4 P5 80.0(3) . . . . ?
C19 P3 C25 C26 -106.2(4) . . . . ?
C19 P3 C25 C30 70.9(5) . . . . ?
C19 C20 C21 C22 -2.1(9) . . . . ?
C20 C19 C24 C23 -0.1(8) . . . . ?
C20 C21 C22 C23 2.8(9) . . . . ?
C21 C22 C23 C24 -2.1(9) . . . . ?
C22 C23 C24 C19 0.8(9) . . . . ?
C24 C19 C20 C21 0.8(8) . . . . ?
C25 P3 O2 Yb1 107.8(3) . . . . ?
C25 P3 C4 P5 -163.4(3) . . . . ?
C25 P3 C19 C20 -64.8(5) . . . . ?
C25 P3 C19 C24 112.3(4) . . . . ?
C25 C26 C27 C28 0.1(8) . . . . ?
C26 C25 C30 C29 0.2(8) . . . . ?
C26 C27 C28 C29 0.2(9) . . . . ?
C27 C28 C29 C30 -0.4(9) . . . . ?
C28 C29 C30 C25 0.2(9) . . . . ?
C30 C25 C26 C27 -0.3(8) . . . . ?
C33 P32 O31 Yb1 109.2(3) . . . . ?
C33 P32 C39 C40 139.5(4) . . . . ?
C33 P32 C39 C44 -45.7(5) . . . . ?
C33 P32 C45 P46 -168.1(3) . . . . ?
C33 C34 C35 C36 1.4(8) . . . . ?
C34 C33 C38 C37 -0.5(8) . . . . ?
C34 C35 C36 C37 -1.7(8) . . . . ?
C35 C36 C37 C38 0.9(9) . . . . ?
C36 C37 C38 C33 0.3(9) . . . . ?
C38 C33 C34 C35 -0.3(8) . . . . ?
C39 P32 O31 Yb1 -128.8(3) . . . . ?
C39 P32 C33 C34 -90.6(4) . . . . ?
C39 P32 C33 C38 87.7(5) . . . . ?
C39 P32 C45 P46 75.1(3) . . . . ?
C39 C40 C41 C42 -1.6(8) . . . . ?
C40 C39 C44 C43 0.0(8) . . . . ?
C40 C41 C42 C43 1.8(9) . . . . ?
C41 C42 C43 C44 -1.0(9) . . . . ?
C42 C43 C44 C39 0.1(8) . . . . ?
C44 C39 C40 C41 0.8(8) . . . . ?
C45 P32 O31 Yb1 -9.9(4) . . . . ?
C45 P32 C33 C34 154.6(4) . . . . ?
C45 P32 C33 C38 -27.2(5) . . . . ?
C45 P32 C39 C40 -106.1(4) . . . . ?
C45 P32 C39 C44 68.6(5) . . . . ?
C45 P46 O47 Yb1 -1.0(4) . . . . ?
C45 P46 C48 C49 -132.9(4) . . . . ?
C45 P46 C48 C53 50.1(5) . . . . ?
C45 P46 C54 C55 136.6(4) . . . . ?
C45 P46 C54 C59 -44.7(5) . . . . ?
C48 P46 O47 Yb1 -120.4(3) . . . . ?
C48 P46 C45 P32 172.4(3) . . . . ?
C48 P46 C54 C55 -106.9(4) . . . . ?
C48 P46 C54 C59 71.8(5) . . . . ?
C48 C49 C50 C51 -0.7(9) . . . . ?
C49 C48 C53 C52 -1.2(8) . . . . ?
C49 C50 C51 C52 -1.3(9) . . . . ?
C50 C51 C52 C53 2.0(9) . . . . ?
C51 C52 C53 C48 -0.7(9) . . . . ?
C53 C48 C49 C50 1.9(8) . . . . ?
C54 P46 O47 Yb1 119.4(3) . . . . ?
C54 P46 C45 P32 -70.7(3) . . . . ?
C54 P46 C48 C49 110.3(4) . . . . ?
C54 P46 C48 C53 -66.8(5) . . . . ?
C54 C55 C56 C57 0.9(8) . . . . ?
C55 C54 C59 C58 -0.4(8) . . . . ?
C55 C56 C57 C58 -0.4(8) . . . . ?
C56 C57 C58 C59 -0.4(8) . . . . ?
C57 C58 C59 C54 0.8(8) . . . . ?
C59 C54 C55 C56 -0.5(8) . . . . ?
O64 C63 C67 C66 -23(3) . . . . ?
O64 C65 C66 C67 -33.5(17) . . . . ?
C63 O64 C65 C66 21(2) . . . . ?
C65 O64 C63 C67 0(3) . . . . ?
C65 C66 C67 C63 33(2) . . . . ?
O64A C63A C67A C66A -43(2) . . . . ?
O64A C65A C66A C67A -28(4) . . . . ?
C63A O64A C65A C66A -1(4) . . . . ?
C65A O64A C63A C67A 29(3) . . . . ?
C65A C66A C67A C63A 42(3) . . . . ?
